data_2214319
loop_
_publ_author_name
'Sheng-Yin Zhao'
'Shi-Wei Mou'
'Shu-Hui Zhao'
'Wei-Min Qin'

_publ_section_title
;
 Methyl 3-nitro-4-propoxybenzoate
;
_journal_coeditor_code LH2422
_journal_issue 7
_journal_name_full 'Acta Crystallographica Section E'
_journal_page_first o3269
_journal_page_last o3269
_journal_paper_doi 10.1107/S1600536807028619
_journal_volume 63
_journal_year 2007
_chemical_formula_iupac 'C11 H13 N O5'
_chemical_formula_moiety 'C11 H13 N O5'
_chemical_formula_sum 'C11 H13 N O5'
_chemical_formula_weight 239.22
_chemical_melting_point 333
_chemical_name_systematic
;
Methyl 3-nitro-4-propoxybenzoate
;
_space_group_IT_number 19
_symmetry_cell_setting orthorhombic
_symmetry_space_group_name_Hall 'P 2ac 2ab'
_symmetry_space_group_name_H-M 'P 21 21 21'
_atom_sites_solution_hydrogens geom
_atom_sites_solution_primary direct
_atom_sites_solution_secondary difmap
_audit_creation_method SHELXL-97
_cell_angle_alpha 90.00
_cell_angle_beta 90.00
_cell_angle_gamma 90.00
_cell_formula_units_Z 4
_cell_length_a 6.9732(6)
_cell_length_b 12.3149(11)
_cell_length_c 13.6851(13)
_cell_measurement_reflns_used 25
_cell_measurement_temperature 298(2)
_cell_measurement_theta_max 13
_cell_measurement_theta_min 10
_cell_volume 1175.20(18)
_computing_cell_refinement 'CAD-4 Software'
_computing_data_collection 'CAD-4 Software (Enraf--Nonius, 1985)'
_computing_data_reduction 'XCAD4 (Harms & Wocadlo, 1995)'
_computing_molecular_graphics 'SHELXTL (Bruker, 2000)'
_computing_publication_material SHELXTL
_computing_structure_refinement 'SHELXL97 (Sheldrick, 1997)'
_computing_structure_solution 'SHELXS97 (Sheldrick, 1997)'
_diffrn_ambient_temperature 298(2)
_diffrn_measured_fraction_theta_full 0.997
_diffrn_measured_fraction_theta_max 0.997
_diffrn_measurement_device_type 'Enraf--Nonius CAD-4'
_diffrn_measurement_method \w/2\q
_diffrn_radiation_monochromator graphite
_diffrn_radiation_source 'fine-focus sealed tube'
_diffrn_radiation_type MoK\a
_diffrn_radiation_wavelength 0.71073
_diffrn_reflns_av_R_equivalents 0.0223
_diffrn_reflns_av_sigmaI/netI 0.0242
_diffrn_reflns_limit_h_max 8
_diffrn_reflns_limit_h_min 0
_diffrn_reflns_limit_k_max 15
_diffrn_reflns_limit_k_min 0
_diffrn_reflns_limit_l_max 16
_diffrn_reflns_limit_l_min 0
_diffrn_reflns_number 1368
_diffrn_reflns_theta_full 25.94
_diffrn_reflns_theta_max 25.94
_diffrn_reflns_theta_min 2.22
_diffrn_standards_decay_% 0
_diffrn_standards_interval_count 200
_diffrn_standards_interval_time 120
_diffrn_standards_number 3
_exptl_absorpt_coefficient_mu 0.108
_exptl_absorpt_correction_T_max 0.9693
_exptl_absorpt_correction_T_min 0.9384
_exptl_absorpt_correction_type psi-scan
_exptl_absorpt_process_details '(North <i>et al.</i>,  1968)'
_exptl_crystal_colour colorless
_exptl_crystal_density_diffrn 1.352
_exptl_crystal_density_method 'not measured'
_exptl_crystal_description plate
_exptl_crystal_F_000 504
_exptl_crystal_size_max 0.30
_exptl_crystal_size_mid 0.30
_exptl_crystal_size_min 0.10
_refine_diff_density_max 0.254
_refine_diff_density_min -0.260
_refine_ls_extinction_coef 0.026(5)
_refine_ls_extinction_expression Fc^*^=kFc[1+0.001xFc^2^\l^3^/sin(2\q)]^-1/4^
_refine_ls_extinction_method SHELXL97
_refine_ls_goodness_of_fit_ref 1.067
_refine_ls_hydrogen_treatment constr
_refine_ls_matrix_type full
_refine_ls_number_parameters 155
_refine_ls_number_reflns 1344
_refine_ls_number_restraints 1
_refine_ls_restrained_S_all 1.068
_refine_ls_R_factor_all 0.0741
_refine_ls_R_factor_gt 0.0519
_refine_ls_shift/su_max 0.000
_refine_ls_shift/su_mean 0.000
_refine_ls_structure_factor_coef Fsqd
_refine_ls_weighting_details 'calc w=1/[\s^2^(Fo^2^)+(0.08P)^2^] where P=(Fo^2^+2Fc^2^)/3'
_refine_ls_weighting_scheme calc
_refine_ls_wR_factor_gt 0.1195
_refine_ls_wR_factor_ref 0.1354
_reflns_number_gt 977
_reflns_number_total 1344
_reflns_threshold_expression I>2\s(I)
_cod_data_source_file lh2422.cif
_cod_data_source_block I
_cod_depositor_comments
;
The following automatic conversions were performed:
'_symmetry_cell_setting' value 'Orthorhombic' changed to 'orthorhombic'
according to '/home/saulius/struct/CIF-dictionaries/cif_core.dic'
dictionary named 'cif_core.dic' version 2.4.1 from 2010-06-29.

Automatic conversion script
Id: cif_fix_enum 1527 2010-12-29 10:47:43Z saulius 

The following automatic conversions were performed:

'_symmetry_cell_setting' value 'Orthorhombic' changed to
'orthorhombic' according to
/home/saulius/struct/CIF-dictionaries/cif_core.dic dictionary named
'cif_core.dic' version 2.4.1 from 2010-06-29.

Automatic conversion script
Id: cif_fix_values 1715 2011-07-08 13:25:40Z adriana 
;
_cod_database_code 2214319
_cod_database_fobs_code 2214319

loop_
_symmetry_equiv_pos_as_xyz
'x, y, z'
'-x+1/2, -y, z+1/2'
'x+1/2, -y+1/2, -z'
'-x, y+1/2, -z+1/2'

loop_
_atom_site_type_symbol
_atom_site_label
_atom_site_fract_x
_atom_site_fract_y
_atom_site_fract_z
_atom_site_U_iso_or_equiv
_atom_site_adp_type
_atom_site_calc_flag
_atom_site_refinement_flags
_atom_site_occupancy
O O1 0.7410(4) -0.02317(14) 0.42026(13) 0.0528(6) Uani d . 1
O O2 0.8326(5) 0.2167(2) 0.23616(17) 0.0841(10) Uani d . 1
O O3 0.6856(5) 0.0646(2) 0.24957(17) 0.0860(10) Uani d . 1
O O4 0.7253(6) 0.48616(18) 0.4980(2) 0.0833(9) Uani d . 1
O O5 0.6959(4) 0.41751(17) 0.64755(19) 0.0728(8) Uani d . 1
N N 0.7515(5) 0.1465(2) 0.28476(18) 0.0561(8) Uani d . 1
C C1 0.6287(8) -0.2330(3) 0.3518(3) 0.0867(14) Uani d . 1
H H1A 0.6609 -0.2982 0.3169 0.130 Uiso calc R 1
H H1B 0.6313 -0.1724 0.3078 0.130 Uiso calc R 1
H H1C 0.5026 -0.2401 0.3793 0.130 Uiso calc R 1
C C2 0.7691(7) -0.2153(2) 0.4310(3) 0.0720(11) Uani d D 1
H H2A 0.8967 -0.2127 0.4029 0.086 Uiso calc R 1
H H2B 0.7646 -0.2767 0.4754 0.086 Uiso calc R 1
C C3 0.7354(7) -0.1120(2) 0.4890(2) 0.0590(10) Uani d D 1
H H3A 0.6117 -0.1147 0.5214 0.071 Uiso calc R 1
H H3B 0.8342 -0.1031 0.5382 0.071 Uiso calc R 1
C C4 0.7267(5) 0.0781(2) 0.4549(2) 0.0415(7) Uani d . 1
C C5 0.7335(5) 0.1646(2) 0.3898(2) 0.0426(7) Uani d . 1
C C6 0.7278(5) 0.2716(2) 0.4213(2) 0.0453(8) Uani d . 1
H H6A 0.7349 0.3278 0.3760 0.054 Uiso calc R 1
C C7 0.7119(5) 0.2947(2) 0.5191(2) 0.0460(7) Uani d . 1
C C8 0.7027(5) 0.2091(2) 0.5844(2) 0.0495(8) Uani d . 1
H H8A 0.6913 0.2237 0.6509 0.059 Uiso calc R 1
C C9 0.7099(5) 0.1033(2) 0.5538(2) 0.0481(8) Uani d . 1
H H9A 0.7035 0.0475 0.5996 0.058 Uiso calc R 1
C C10 0.7133(5) 0.4097(2) 0.5509(3) 0.0560(9) Uani d . 1
C C11 0.7040(8) 0.5248(3) 0.6906(3) 0.0902(15) Uani d . 1
H H11A 0.6882 0.5192 0.7601 0.135 Uiso calc R 1
H H11B 0.6032 0.5689 0.6639 0.135 Uiso calc R 1
H H11C 0.8258 0.5574 0.6763 0.135 Uiso calc R 1

loop_
_atom_site_aniso_label
_atom_site_aniso_U_11
_atom_site_aniso_U_22
_atom_site_aniso_U_33
_atom_site_aniso_U_12
_atom_site_aniso_U_13
_atom_site_aniso_U_23
O1 0.0797(16) 0.0365(10) 0.0424(11) 0.0023(13) -0.0004(13) 0.0020(8)
O2 0.114(2) 0.0872(18) 0.0510(13) -0.0132(18) 0.0124(15) 0.0191(14)
O3 0.153(3) 0.0613(15) 0.0436(12) -0.0093(18) -0.0063(18) -0.0039(11)
O4 0.107(2) 0.0401(12) 0.1029(19) 0.0009(16) 0.012(2) 0.0036(13)
O5 0.095(2) 0.0493(13) 0.0745(15) -0.0003(14) -0.0025(16) -0.0210(11)
N 0.075(2) 0.0526(14) 0.0406(13) 0.0031(18) 0.0026(15) 0.0096(12)
C1 0.131(4) 0.063(2) 0.066(2) -0.013(3) 0.009(3) -0.011(2)
C2 0.099(3) 0.0386(15) 0.078(2) -0.001(2) 0.004(3) 0.0033(16)
C3 0.089(3) 0.0378(14) 0.0498(16) -0.001(2) -0.009(2) 0.0105(13)
C4 0.0474(18) 0.0334(14) 0.0438(15) -0.0011(14) -0.0009(15) 0.0013(11)
C5 0.0455(18) 0.0458(14) 0.0364(13) 0.0001(15) -0.0004(14) 0.0035(12)
C6 0.0466(18) 0.0409(14) 0.0483(16) 0.0018(16) 0.0038(16) 0.0094(12)
C7 0.0416(17) 0.0391(15) 0.0572(17) -0.0008(15) -0.0002(15) 0.0006(13)
C8 0.055(2) 0.0515(17) 0.0417(15) 0.0008(17) -0.0003(16) -0.0044(13)
C9 0.062(2) 0.0403(14) 0.0421(15) -0.0012(17) 0.0032(16) 0.0073(13)
C10 0.048(2) 0.0415(17) 0.078(2) -0.0022(17) -0.0007(19) -0.0087(17)
C11 0.112(4) 0.056(2) 0.103(3) 0.000(3) -0.018(3) -0.039(2)

loop_
_atom_type_symbol
_atom_type_description
_atom_type_scat_dispersion_real
_atom_type_scat_dispersion_imag
_atom_type_scat_source
C C 0.0033 0.0016 'International Tables Vol C Tables 4.2.6.8 and 6.1.1.4'
H H 0.0000 0.0000 'International Tables Vol C Tables 4.2.6.8 and 6.1.1.4'
N N 0.0061 0.0033 'International Tables Vol C Tables 4.2.6.8 and 6.1.1.4'
O O 0.0106 0.0060 'International Tables Vol C Tables 4.2.6.8 and 6.1.1.4'

loop_
_geom_angle_atom_site_label_1
_geom_angle_atom_site_label_2
_geom_angle_atom_site_label_3
_geom_angle
_geom_angle_publ_flag
C4 O1 C3 118.3(2) n
C10 O5 C11 117.8(3) n
O3 N O2 123.1(3) n
O3 N C5 119.1(3) n
O2 N C5 117.7(3) n
C2 C1 H1A 109.5 ?
C2 C1 H1B 109.5 ?
H1A C1 H1B 109.5 ?
C2 C1 H1C 109.5 ?
H1A C1 H1C 109.5 ?
H1B C1 H1C 109.5 ?
C1 C2 C3 113.9(4) ?
C1 C2 H2A 108.8 ?
C3 C2 H2A 108.8 ?
C1 C2 H2B 108.8 ?
C3 C2 H2B 108.8 ?
H2A C2 H2B 107.7 ?
O1 C3 C2 106.9(2) n
O1 C3 H3A 110.3 ?
C2 C3 H3A 110.3 ?
O1 C3 H3B 110.3 ?
C2 C3 H3B 110.3 ?
H3A C3 H3B 108.6 ?
O1 C4 C5 119.1(2) n
O1 C4 C9 123.9(2) n
C5 C4 C9 117.0(2) ?
C6 C5 C4 121.9(3) ?
C6 C5 N 117.0(2) n
C4 C5 N 121.1(2) n
C7 C6 C5 120.1(3) ?
C7 C6 H6A 119.9 ?
C5 C6 H6A 119.9 ?
C6 C7 C8 118.4(3) ?
C6 C7 C10 118.9(3) ?
C8 C7 C10 122.7(3) ?
C9 C8 C7 121.7(3) ?
C9 C8 H8A 119.1 ?
C7 C8 H8A 119.1 ?
C8 C9 C4 120.8(3) ?
C8 C9 H9A 119.6 ?
C4 C9 H9A 119.6 ?
O4 C10 O5 123.6(3) n
O4 C10 C7 125.3(3) n
O5 C10 C7 111.1(3) n
O5 C11 H11A 109.5 ?
O5 C11 H11B 109.5 ?
H11A C11 H11B 109.5 ?
O5 C11 H11C 109.5 ?
H11A C11 H11C 109.5 ?
H11B C11 H11C 109.5 ?

loop_
_geom_bond_atom_site_label_1
_geom_bond_atom_site_label_2
_geom_bond_distance
_geom_bond_publ_flag
O1 C4 1.337(3) n
O1 C3 1.443(3) n
O2 N 1.229(3) n
O3 N 1.209(3) n
O4 C10 1.190(4) n
O5 C10 1.332(4) n
O5 C11 1.447(4) n
N C5 1.460(4) n
C1 C2 1.477(6) ?
C1 H1A 0.9600 ?
C1 H1B 0.9600 ?
C1 H1C 0.9600 ?
C2 C3 1.518(4) ?
C2 H2A 0.9700 ?
C2 H2B 0.9700 ?
C3 H3A 0.9700 ?
C3 H3B 0.9700 ?
C4 C5 1.390(4) ?
C4 C9 1.394(4) ?
C5 C6 1.386(4) ?
C6 C7 1.374(4) ?
C6 H6A 0.9300 ?
C7 C8 1.384(4) ?
C7 C10 1.482(4) ?
C8 C9 1.370(4) ?
C8 H8A 0.9300 ?
C9 H9A 0.9300 ?
C11 H11A 0.9600 ?
C11 H11B 0.9600 ?
C11 H11C 0.9600 ?

loop_
_geom_hbond_atom_site_label_D
_geom_hbond_atom_site_label_H
_geom_hbond_atom_site_label_A
_geom_hbond_site_symmetry_A
_geom_hbond_distance_DH
_geom_hbond_distance_HA
_geom_hbond_distance_DA
_geom_hbond_angle_DHA
_geom_hbond_publ_flag
C1 H1B O1 . 0.9600 2.5200 2.858(4) 101.00 yes
C9 H9A O3 2_655 0.9300 2.5900 3.462(4) 156.00 yes

loop_
_geom_torsion_atom_site_label_1
_geom_torsion_atom_site_label_2
_geom_torsion_atom_site_label_3
_geom_torsion_atom_site_label_4
_geom_torsion
C4 O1 C3 C2 -175.9(3)
C1 C2 C3 O1 -57.8(5)
C3 O1 C4 C5 179.5(3)
C3 O1 C4 C9 1.2(5)
O1 C4 C5 C6 -177.1(3)
C9 C4 C5 C6 1.3(5)
O1 C4 C5 N 1.4(5)
C9 C4 C5 N 179.8(3)
O3 N C5 C6 -151.7(3)
O2 N C5 C6 27.8(5)
O3 N C5 C4 29.7(5)
O2 N C5 C4 -150.8(3)
C4 C5 C6 C7 -1.1(5)
N C5 C6 C7 -179.7(3)
C5 C6 C7 C8 0.3(5)
C5 C6 C7 C10 177.8(3)
C6 C7 C8 C9 0.3(5)
C10 C7 C8 C9 -177.1(4)
C7 C8 C9 C4 -0.1(6)
O1 C4 C9 C8 177.6(3)
C5 C4 C9 C8 -0.7(6)
C11 O5 C10 O4 -3.9(7)
C11 O5 C10 C7 177.1(3)
C6 C7 C10 O4 0.9(6)
C8 C7 C10 O4 178.3(4)
C6 C7 C10 O5 179.8(3)
C8 C7 C10 O5 -2.8(5)

loop_
_cod_related_entry_id
_cod_related_entry_database
_cod_related_entry_code
1 ChemSpider 15571033
